data_7056840
loop_
_publ_author_name
'Hussain, Mohammad Musarraf'
'Asiri, Abdullah M.'
'Arshad, Muhammad Nadeem'
'Rahman, Mohammed M.'

_publ_section_title
;
 Fabrication of a Ga3+ sensor probe based on
 methoxybenzylidenebenzenesulfonohydrazide (MBBSH) by an electrochemical
 approach
;
_journal_issue 2
_journal_name_full 'New Journal of Chemistry'
_journal_page_first 1169
_journal_paper_doi 10.1039/C7NJ01891F
_journal_volume 42
_journal_year 2018
_chemical_formula_moiety 'C14 H14 N2 O3 S'
_chemical_formula_sum 'C14 H14 N2 O3 S'
_chemical_formula_weight 290.33
_chemical_name_common
;
<i>N</i>'-[(<i>E</i>)-(2-methoxyphenyl)methylidene]benzenesulfonohydrazide
;
_chemical_name_systematic
;
<i>N</i>'-[(<i>E</i>)-(2-methoxyphenyl)methylidene]benzenesulfonohydrazide
;
_space_group_crystal_system triclinic
_space_group_IT_number 2
_space_group_name_Hall '-P 1'
_space_group_name_H-M_alt 'P -1'
_symmetry_space_group_name_Hall '-P 1'
_symmetry_space_group_name_H-M 'P -1'
_atom_sites_solution_hydrogens mixed
_audit_creation_date 2017-05-03
_audit_creation_method
;
  Olex2 1.2-ac2
  (compiled 2012.03.27 svn.r2268, GUI svn.r4156)
;
_audit_update_record
;
2017-05-03 deposited with the CCDC.
2017-12-06 downloaded from the CCDC.
;
_cell_angle_alpha 73.214(5)
_cell_angle_beta 85.325(4)
_cell_angle_gamma 83.268(5)
_cell_formula_units_Z 4
_cell_length_a 8.8094(5)
_cell_length_b 11.2917(8)
_cell_length_c 14.9528(9)
_cell_measurement_reflns_used 5191
_cell_measurement_temperature 296(2)
_cell_measurement_theta_max 29.1456
_cell_measurement_theta_min 2.9368
_cell_volume 1412.43(16)
_computing_cell_refinement 'CrysAlis PRO (Agilent, 2012)'
_computing_data_collection 'CrysAlis PRO (Agilent, 2012)'
_computing_data_reduction 'CrysAlis PRO (Agilent, 2012)'
_computing_molecular_graphics
;
O. V. Dolomanov, L. J. Bourhis, R. J. Gildea, J. A. K. Howard and H. Puschmann,
OLEX2: a complete structure solution, refinement and analysis program.
J. Appl. Cryst. (2009). 42, 339-341.
;
_computing_publication_material
;
O. V. Dolomanov, L. J. Bourhis, R. J. Gildea, J. A. K. Howard and H. Puschmann,
OLEX2: a complete structure solution, refinement and analysis program.
J. Appl. Cryst. (2009). 42, 339-341.
;
_computing_structure_refinement 'SHELXL-97 (Sheldrick, 1997)'
_computing_structure_solution 'SHELXS-97 (Sheldrick, 1990)'
_diffrn_ambient_temperature 296(2)
_diffrn_measured_fraction_theta_full 0.998
_diffrn_measured_fraction_theta_max 0.876
_diffrn_measurement_device_type 'SuperNova, Dual, Cu at zero, Atlas, CCD'
_diffrn_measurement_method '\w scans'
_diffrn_radiation_monochromator graphite
_diffrn_radiation_type MoK\a
_diffrn_radiation_wavelength 0.71073
_diffrn_reflns_av_R_equivalents 0.0192
_diffrn_reflns_av_unetI/netI 0.0284
_diffrn_reflns_Laue_measured_fraction_full 0.998
_diffrn_reflns_Laue_measured_fraction_max 0.876
_diffrn_reflns_limit_h_max 12
_diffrn_reflns_limit_h_min -11
_diffrn_reflns_limit_k_max 14
_diffrn_reflns_limit_k_min -11
_diffrn_reflns_limit_l_max 20
_diffrn_reflns_limit_l_min -20
_diffrn_reflns_number 12804
_diffrn_reflns_point_group_measured_fraction_full 0.998
_diffrn_reflns_point_group_measured_fraction_max 0.876
_diffrn_reflns_theta_full 26.000
_diffrn_reflns_theta_max 29.210
_diffrn_reflns_theta_min 2.943
_diffrn_source 'fine-focus sealed tube'
_diffrn_standards_number 0
_exptl_absorpt_coefficient_mu 0.237
_exptl_absorpt_correction_T_max 1.00000
_exptl_absorpt_correction_T_min 0.78102
_exptl_absorpt_correction_type multi-scan
_exptl_absorpt_process_details
;
CrysAlisPro, Agilent Technologies,
Version 1.171.36.20 (release 27-06-2012 CrysAlis171 .NET)
(compiled Jul 11 2012,15:38:31)
Empirical absorption correction using spherical harmonics,
 implemented in SCALE3 ABSPACK scaling algorithm.
;
_exptl_crystal_colour colorless
_exptl_crystal_density_diffrn 1.365
_exptl_crystal_density_method 'not measured'
_exptl_crystal_description prismatic
_exptl_crystal_F_000 608
_exptl_crystal_size_max 0.48
_exptl_crystal_size_mid 0.46
_exptl_crystal_size_min 0.32
_refine_diff_density_max 0.202
_refine_diff_density_min -0.491
_refine_diff_density_rms 0.061
_refine_ls_extinction_method none
_refine_ls_goodness_of_fit_ref 0.963
_refine_ls_hydrogen_treatment mixed
_refine_ls_matrix_type full
_refine_ls_number_parameters 367
_refine_ls_number_reflns 6701
_refine_ls_number_restraints 2
_refine_ls_restrained_S_all 0.963
_refine_ls_R_factor_all 0.0529
_refine_ls_R_factor_gt 0.0410
_refine_ls_shift/su_max 0.001
_refine_ls_shift/su_mean 0.000
_refine_ls_structure_factor_coef Fsqd
_refine_ls_weighting_details 'w=1/[\s^2^(Fo^2^)+(0.0684P)^2^+0.3024P] where P=(Fo^2^+2Fc^2^)/3'
_refine_ls_weighting_scheme calc
_refine_ls_wR_factor_gt 0.1098
_refine_ls_wR_factor_ref 0.1222
_reflns_Friedel_coverage 0.000
_reflns_number_gt 5366
_reflns_number_total 6701
_reflns_threshold_expression 'I > 2\s(I)'
_cod_data_source_file c7nj01891f2.cif
_cod_data_source_block nadeem
_cod_depositor_comments 'Adding full bibliography for 7056840--7056841.cif.'
_cod_database_code 7056840
_shelx_space_group_comment
;
The symmetry employed for this shelxl refinement is uniquely defined
by the following loop, which should always be used as a source of
symmetry information in preference to the above space-group names.
They are only intended as comments.
;

loop_
_space_group_symop_operation_xyz
'x, y, z'
'-x, -y, -z'

loop_
_atom_site_label
_atom_site_type_symbol
_atom_site_fract_x
_atom_site_fract_y
_atom_site_fract_z
_atom_site_U_iso_or_equiv
_atom_site_adp_type
_atom_site_occupancy
_atom_site_site_symmetry_order
_atom_site_calc_flag
_atom_site_refinement_flags_posn
_atom_site_refinement_flags_adp
S1 S 0.84767(4) 0.07599(3) 0.37555(3) 0.03977(11) Uani 1 1 d . .
S2 S 0.67533(4) 0.51459(4) 0.87999(3) 0.04170(12) Uani 1 1 d . .
O1 O 0.90054(14) -0.04653(10) 0.43097(9) 0.0510(3) Uani 1 1 d . .
O4 O 0.72649(15) 0.55873(12) 0.78489(9) 0.0564(3) Uani 1 1 d . .
O2 O 0.82669(15) 0.09620(12) 0.27886(8) 0.0548(3) Uani 1 1 d . .
O3 O 1.18700(14) 0.51824(12) 0.41555(9) 0.0537(3) Uani 1 1 d . .
O6 O 0.32354(14) 0.04733(13) 0.91183(10) 0.0599(3) Uani 1 1 d . .
N1 N 0.93269(15) 0.28988(12) 0.35219(9) 0.0411(3) Uani 1 1 d . .
O5 O 0.60479(15) 0.60166(11) 0.92794(10) 0.0561(3) Uani 1 1 d . .
N2 N 0.97980(15) 0.16253(12) 0.38519(10) 0.0423(3) Uani 1 1 d D .
N3 N 0.59207(15) 0.31968(13) 0.85257(10) 0.0437(3) Uani 1 1 d . .
N4 N 0.54161(16) 0.42121(14) 0.88666(11) 0.0472(3) Uani 1 1 d D .
C7 C 1.00163(17) 0.36008(14) 0.38422(11) 0.0387(3) Uani 1 1 d . .
H7 H 1.080109 0.326258 0.424812 0.046 Uiso 1 1 calc R U
C16 C 0.56228(17) 0.11403(15) 0.85279(11) 0.0401(3) Uani 1 1 d . .
C17 C 0.46005(19) 0.02333(15) 0.86746(11) 0.0439(4) Uani 1 1 d . .
C1 C 0.95800(17) 0.49422(14) 0.35747(11) 0.0395(3) Uani 1 1 d . .
C23 C 0.82649(17) 0.42211(14) 0.94376(11) 0.0393(3) Uani 1 1 d . .
C8 C 0.67769(17) 0.13075(14) 0.42711(11) 0.0376(3) Uani 1 1 d . .
C22 C 0.51886(17) 0.22483(15) 0.88454(12) 0.0422(3) Uani 1 1 d . .
H22 H 0.437544 0.225727 0.928181 0.051 Uiso 1 1 calc R U
C2 C 1.05503(19) 0.57414(15) 0.37462(11) 0.0420(3) Uani 1 1 d . .
C11 C 0.4191(2) 0.22752(19) 0.50656(14) 0.0568(5) Uani 1 1 d . .
H11 H 0.331536 0.260381 0.533634 0.068 Uiso 1 1 calc R U
C9 C 0.64960(19) 0.08989(16) 0.52279(12) 0.0461(4) Uani 1 1 d . .
H9 H 0.717662 0.030467 0.560089 0.055 Uiso 1 1 calc R U
C6 C 0.81992(19) 0.54448(16) 0.31647(13) 0.0487(4) Uani 1 1 d . .
H6 H 0.754172 0.492176 0.305330 0.058 Uiso 1 1 calc R U
C14 C 0.57781(19) 0.21986(17) 0.37076(12) 0.0483(4) Uani 1 1 d . .
H14 H 0.598035 0.246898 0.306450 0.058 Uiso 1 1 calc R U
C24 C 0.93871(19) 0.36271(17) 0.89754(13) 0.0491(4) Uani 1 1 d . .
H24 H 0.936548 0.374482 0.833461 0.059 Uiso 1 1 calc R U
C19 C 0.6418(2) -0.09621(18) 0.79226(14) 0.0572(5) Uani 1 1 d . .
H19 H 0.668650 -0.166453 0.771683 0.069 Uiso 1 1 calc R U
C18 C 0.5006(2) -0.08149(16) 0.83648(13) 0.0533(4) Uani 1 1 d . .
H18 H 0.432486 -0.141423 0.845603 0.064 Uiso 1 1 calc R U
C20 C 0.7441(2) -0.00823(18) 0.77807(13) 0.0559(5) Uani 1 1 d . .
H20 H 0.839312 -0.019069 0.748163 0.067 Uiso 1 1 calc R U
C21 C 0.70425(19) 0.09578(17) 0.80848(12) 0.0473(4) Uani 1 1 d . .
H21 H 0.773571 0.154831 0.799198 0.057 Uiso 1 1 calc R U
C5 C 0.7794(2) 0.67135(18) 0.29211(14) 0.0591(5) Uani 1 1 d . .
H5 H 0.686780 0.704177 0.264870 0.071 Uiso 1 1 calc R U
C26 C 1.0570(3) 0.2684(2) 1.04212(18) 0.0716(6) Uani 1 1 d . .
H26 H 1.135374 0.216219 1.075516 0.086 Uiso 1 1 calc R U
C3 C 1.0130(2) 0.70180(16) 0.34973(13) 0.0526(4) Uani 1 1 d . .
H3 H 1.077023 0.755250 0.361053 0.063 Uiso 1 1 calc R U
C34 C 0.2148(2) -0.0421(2) 0.93090(16) 0.0652(5) Uani 1 1 d . .
H34A H 0.124703 -0.013185 0.962142 0.098 Uiso 1 1 calc R U
H34B H 0.188008 -0.053628 0.873220 0.098 Uiso 1 1 calc R U
H34C H 0.258462 -0.119735 0.970186 0.098 Uiso 1 1 calc R U
C4 C 0.8765(2) 0.74843(17) 0.30834(14) 0.0588(5) Uani 1 1 d . .
H4 H 0.849523 0.833807 0.291063 0.071 Uiso 1 1 calc R U
C12 C 0.4479(2) 0.26792(19) 0.41140(14) 0.0575(5) Uani 1 1 d . .
H12 H 0.379820 0.327684 0.374389 0.069 Uiso 1 1 calc R U
C25 C 1.0544(2) 0.2854(2) 0.94830(17) 0.0654(5) Uani 1 1 d . .
H25 H 1.130869 0.244748 0.918198 0.078 Uiso 1 1 calc R U
C10 C 0.5187(2) 0.13881(19) 0.56210(13) 0.0547(4) Uani 1 1 d . .
H10 H 0.497815 0.111721 0.626348 0.066 Uiso 1 1 calc R U
C36 C 0.8275(2) 0.40468(18) 1.03903(12) 0.0548(4) Uani 1 1 d . .
H36 H 0.750319 0.444134 1.069574 0.066 Uiso 1 1 calc R U
C27 C 0.9447(3) 0.3278(2) 1.08823(15) 0.0717(6) Uani 1 1 d . .
H27 H 0.947914 0.316101 1.152244 0.086 Uiso 1 1 calc R U
C15 C 1.3006(3) 0.5951(2) 0.42147(19) 0.0747(6) Uani 1 1 d . .
H15A H 1.387241 0.544051 0.451699 0.112 Uiso 1 1 calc R U
H15B H 1.332054 0.642067 0.359686 0.112 Uiso 1 1 calc R U
H15C H 1.259109 0.650898 0.457023 0.112 Uiso 1 1 calc R U
H1 H 1.012(3) 0.135(2) 0.4404(13) 0.090 Uiso 1 1 d D U
H2 H 0.497(3) 0.402(2) 0.9398(13) 0.090 Uiso 1 1 d D U

loop_
_atom_site_aniso_label
_atom_site_aniso_U_11
_atom_site_aniso_U_22
_atom_site_aniso_U_33
_atom_site_aniso_U_23
_atom_site_aniso_U_13
_atom_site_aniso_U_12
S1 0.0449(2) 0.0334(2) 0.0442(2) -0.01551(16) -0.00538(16) -0.00258(15)
S2 0.0451(2) 0.0326(2) 0.0465(2) -0.01096(16) 0.00205(17) -0.00338(15)
O1 0.0601(7) 0.0309(6) 0.0649(8) -0.0176(5) -0.0128(6) 0.0009(5)
O4 0.0650(8) 0.0509(7) 0.0445(7) -0.0007(5) -0.0015(6) -0.0033(6)
O2 0.0656(8) 0.0594(8) 0.0455(7) -0.0247(6) -0.0044(6) -0.0038(6)
O3 0.0526(7) 0.0487(7) 0.0634(8) -0.0159(6) -0.0123(6) -0.0129(5)
O6 0.0487(7) 0.0576(8) 0.0808(9) -0.0299(7) 0.0102(6) -0.0179(6)
N1 0.0422(7) 0.0329(7) 0.0471(7) -0.0094(5) -0.0027(6) -0.0041(5)
O5 0.0610(7) 0.0365(6) 0.0729(8) -0.0226(6) 0.0101(6) -0.0046(5)
N2 0.0408(7) 0.0339(7) 0.0518(8) -0.0113(6) -0.0044(6) -0.0025(5)
N3 0.0421(7) 0.0413(7) 0.0514(8) -0.0197(6) -0.0015(6) -0.0022(5)
N4 0.0411(7) 0.0439(8) 0.0615(9) -0.0239(7) 0.0024(6) -0.0041(6)
C7 0.0358(7) 0.0363(8) 0.0433(8) -0.0095(6) -0.0025(6) -0.0040(6)
C16 0.0410(7) 0.0387(8) 0.0414(8) -0.0124(6) -0.0069(6) -0.0008(6)
C17 0.0458(8) 0.0420(9) 0.0441(8) -0.0114(7) -0.0071(7) -0.0040(7)
C1 0.0433(8) 0.0350(8) 0.0398(8) -0.0106(6) 0.0022(6) -0.0045(6)
C23 0.0436(8) 0.0332(7) 0.0415(8) -0.0091(6) -0.0004(6) -0.0102(6)
C8 0.0393(7) 0.0340(7) 0.0411(8) -0.0110(6) -0.0055(6) -0.0069(6)
C22 0.0360(7) 0.0458(9) 0.0480(9) -0.0180(7) -0.0024(6) -0.0042(6)
C2 0.0494(8) 0.0397(8) 0.0378(8) -0.0123(6) 0.0024(7) -0.0083(7)
C11 0.0427(9) 0.0668(12) 0.0623(11) -0.0232(10) 0.0030(8) -0.0018(8)
C9 0.0508(9) 0.0427(9) 0.0430(8) -0.0080(7) -0.0068(7) -0.0049(7)
C6 0.0469(9) 0.0447(9) 0.0544(10) -0.0151(8) -0.0047(8) 0.0005(7)
C14 0.0492(9) 0.0505(10) 0.0423(9) -0.0082(7) -0.0083(7) -0.0017(7)
C24 0.0457(9) 0.0513(10) 0.0506(9) -0.0167(8) -0.0009(7) -0.0020(7)
C19 0.0717(12) 0.0422(10) 0.0599(11) -0.0212(8) -0.0145(9) 0.0108(9)
C18 0.0624(11) 0.0398(9) 0.0605(11) -0.0159(8) -0.0126(9) -0.0052(8)
C20 0.0549(10) 0.0547(11) 0.0549(10) -0.0173(8) -0.0018(8) 0.0106(8)
C21 0.0442(8) 0.0471(9) 0.0494(9) -0.0126(7) -0.0022(7) -0.0021(7)
C5 0.0622(11) 0.0510(11) 0.0597(11) -0.0148(9) -0.0084(9) 0.0133(9)
C26 0.0640(12) 0.0565(12) 0.0840(16) 0.0057(11) -0.0295(12) -0.0110(10)
C3 0.0713(11) 0.0396(9) 0.0500(9) -0.0173(7) 0.0067(9) -0.0124(8)
C34 0.0595(11) 0.0679(13) 0.0727(13) -0.0202(11) 0.0034(10) -0.0283(10)
C4 0.0798(13) 0.0362(9) 0.0562(11) -0.0131(8) 0.0040(10) 0.0056(9)
C12 0.0449(9) 0.0622(12) 0.0607(11) -0.0134(9) -0.0101(8) 0.0085(8)
C25 0.0500(10) 0.0567(12) 0.0862(15) -0.0166(11) -0.0119(10) 0.0049(9)
C10 0.0585(10) 0.0613(11) 0.0447(9) -0.0149(8) 0.0039(8) -0.0119(9)
C36 0.0652(11) 0.0560(11) 0.0439(9) -0.0122(8) 0.0010(8) -0.0164(9)
C27 0.0883(15) 0.0726(14) 0.0497(11) 0.0023(10) -0.0187(11) -0.0292(12)
C15 0.0643(12) 0.0711(14) 0.0961(17) -0.0246(12) -0.0150(12) -0.0265(11)

loop_
_atom_type_symbol
_atom_type_description
_atom_type_scat_dispersion_real
_atom_type_scat_dispersion_imag
_atom_type_scat_source
C C 0.0033 0.0016 'International Tables Vol C Tables 4.2.6.8 and 6.1.1.4'
H H 0.0000 0.0000 'International Tables Vol C Tables 4.2.6.8 and 6.1.1.4'
N N 0.0061 0.0033 'International Tables Vol C Tables 4.2.6.8 and 6.1.1.4'
O O 0.0106 0.0060 'International Tables Vol C Tables 4.2.6.8 and 6.1.1.4'
S S 0.1246 0.1234 'International Tables Vol C Tables 4.2.6.8 and 6.1.1.4'

loop_
_geom_angle_atom_site_label_1
_geom_angle_atom_site_label_2
_geom_angle_atom_site_label_3
_geom_angle
O1 S1 N2 103.83(7)
O1 S1 C8 110.12(8)
O2 S1 O1 119.06(8)
O2 S1 N2 108.16(8)
O2 S1 C8 108.50(7)
N2 S1 C8 106.39(7)
O4 S2 O5 119.31(8)
O4 S2 N4 108.31(8)
O4 S2 C23 108.92(8)
O5 S2 N4 103.59(7)
O5 S2 C23 109.90(8)
N4 S2 C23 105.92(7)
C2 O3 C15 118.08(15)
C17 O6 C34 118.53(15)
C7 N1 N2 115.34(13)
S1 N2 H1 108.4(18)
N1 N2 S1 112.12(10)
N1 N2 H1 117.8(17)
C22 N3 N4 115.83(14)
S2 N4 H2 111.9(18)
N3 N4 S2 113.32(10)
N3 N4 H2 114.2(18)
N1 C7 H7 119.9
N1 C7 C1 120.14(14)
C1 C7 H7 119.9
C17 C16 C22 119.92(14)
C21 C16 C17 118.73(15)
C21 C16 C22 121.35(15)
O6 C17 C16 115.36(14)
O6 C17 C18 124.65(16)
C18 C17 C16 119.98(16)
C2 C1 C7 119.82(14)
C6 C1 C7 121.25(15)
C6 C1 C2 118.92(15)
C24 C23 S2 118.55(12)
C24 C23 C36 121.27(16)
C36 C23 S2 120.09(13)
C9 C8 S1 120.00(12)
C9 C8 C14 121.18(15)
C14 C8 S1 118.73(12)
N3 C22 C16 119.99(15)
N3 C22 H22 120.0
C16 C22 H22 120.0
O3 C2 C1 115.55(14)
O3 C2 C3 124.62(15)
C3 C2 C1 119.84(16)
C12 C11 H11 119.7
C12 C11 C10 120.54(17)
C10 C11 H11 119.7
C8 C9 H9 120.6
C10 C9 C8 118.88(16)
C10 C9 H9 120.6
C1 C6 H6 119.6
C5 C6 C1 120.73(17)
C5 C6 H6 119.6
C8 C14 H14 120.5
C12 C14 C8 119.08(16)
C12 C14 H14 120.5
C23 C24 H24 120.6
C23 C24 C25 118.74(18)
C25 C24 H24 120.6
C18 C19 H19 119.6
C18 C19 C20 120.89(17)
C20 C19 H19 119.6
C17 C18 H18 120.1
C19 C18 C17 119.75(17)
C19 C18 H18 120.1
C19 C20 H20 120.2
C21 C20 C19 119.52(17)
C21 C20 H20 120.2
C16 C21 H21 119.4
C20 C21 C16 121.11(17)
C20 C21 H21 119.4
C6 C5 H5 120.2
C4 C5 C6 119.62(18)
C4 C5 H5 120.2
C25 C26 H26 119.6
C25 C26 C27 120.79(19)
C27 C26 H26 119.6
C2 C3 H3 120.2
C4 C3 C2 119.69(17)
C4 C3 H3 120.2
O6 C34 H34A 109.5
O6 C34 H34B 109.5
O6 C34 H34C 109.5
H34A C34 H34B 109.5
H34A C34 H34C 109.5
H34B C34 H34C 109.5
C5 C4 C3 121.19(17)
C5 C4 H4 119.4
C3 C4 H4 119.4
C11 C12 C14 120.06(16)
C11 C12 H12 120.0
C14 C12 H12 120.0
C24 C25 H25 119.8
C26 C25 C24 120.4(2)
C26 C25 H25 119.8
C11 C10 C9 120.26(17)
C11 C10 H10 119.9
C9 C10 H10 119.9
C23 C36 H36 120.5
C27 C36 C23 119.01(19)
C27 C36 H36 120.5
C26 C27 C36 119.8(2)
C26 C27 H27 120.1
C36 C27 H27 120.1
O3 C15 H15A 109.5
O3 C15 H15B 109.5
O3 C15 H15C 109.5
H15A C15 H15B 109.5
H15A C15 H15C 109.5
H15B C15 H15C 109.5

loop_
_geom_bond_atom_site_label_1
_geom_bond_atom_site_label_2
_geom_bond_distance
S1 O1 1.4378(12)
S1 O2 1.4211(12)
S1 N2 1.6449(14)
S1 C8 1.7576(16)
S2 O4 1.4186(13)
S2 O5 1.4346(12)
S2 N4 1.6495(15)
S2 C23 1.7546(16)
O3 C2 1.358(2)
O3 C15 1.423(2)
O6 C17 1.363(2)
O6 C34 1.427(2)
N1 N2 1.4026(18)
N1 C7 1.267(2)
N2 H1 0.854(16)
N3 N4 1.3974(18)
N3 C22 1.268(2)
N4 H2 0.837(16)
C7 H7 0.9300
C7 C1 1.463(2)
C16 C17 1.401(2)
C16 C22 1.462(2)
C16 C21 1.389(2)
C17 C18 1.391(2)
C1 C2 1.400(2)
C1 C6 1.391(2)
C23 C24 1.381(2)
C23 C36 1.381(2)
C8 C9 1.381(2)
C8 C14 1.386(2)
C22 H22 0.9300
C2 C3 1.393(2)
C11 H11 0.9300
C11 C12 1.375(3)
C11 C10 1.377(3)
C9 H9 0.9300
C9 C10 1.381(3)
C6 H6 0.9300
C6 C5 1.383(2)
C14 H14 0.9300
C14 C12 1.380(2)
C24 H24 0.9300
C24 C25 1.382(3)
C19 H19 0.9300
C19 C18 1.376(3)
C19 C20 1.379(3)
C18 H18 0.9300
C20 H20 0.9300
C20 C21 1.377(2)
C21 H21 0.9300
C5 H5 0.9300
C5 C4 1.370(3)
C26 H26 0.9300
C26 C25 1.362(3)
C26 C27 1.380(3)
C3 H3 0.9300
C3 C4 1.376(3)
C34 H34A 0.9600
C34 H34B 0.9600
C34 H34C 0.9600
C4 H4 0.9300
C12 H12 0.9300
C25 H25 0.9300
C10 H10 0.9300
C36 H36 0.9300
C36 C27 1.380(3)
C27 H27 0.9300
C15 H15A 0.9600
C15 H15B 0.9600
C15 H15C 0.9600

loop_
_geom_hbond_atom_site_label_D
_geom_hbond_atom_site_label_H
_geom_hbond_atom_site_label_A
_geom_hbond_distance_DH
_geom_hbond_distance_HA
_geom_hbond_distance_DA
_geom_hbond_angle_DHA
_geom_hbond_site_symmetry_A
C34 H34B O2 0.96 2.47 3.419(3) 168.7 2_656
C34 H34B O2 0.96 2.47 3.419(3) 168.7 2_656
N2 H1 O1 0.854(16) 2.059(17) 2.9073(19) 172(2) 2_756
N2 H1 O1 0.854(16) 2.059(17) 2.9073(19) 172(2) 2_756
N4 H2 O5 0.837(16) 2.095(17) 2.915(2) 166(3) 2_667
N4 H2 O5 0.837(16) 2.095(17) 2.915(2) 166(3) 2_667

loop_
_geom_torsion_atom_site_label_1
_geom_torsion_atom_site_label_2
_geom_torsion_atom_site_label_3
_geom_torsion_atom_site_label_4
_geom_torsion
S1 C8 C9 C10 176.92(13)
S1 C8 C14 C12 -176.75(14)
S2 C23 C24 C25 -177.18(14)
S2 C23 C36 C27 177.62(15)
O1 S1 N2 N1 -167.31(11)
O1 S1 C8 C9 28.42(15)
O1 S1 C8 C14 -155.02(13)
O4 S2 N4 N3 58.90(13)
O4 S2 C23 C24 -26.55(16)
O4 S2 C23 C36 156.80(14)
O2 S1 N2 N1 65.30(13)
O2 S1 C8 C9 160.35(13)
O2 S1 C8 C14 -23.10(15)
O3 C2 C3 C4 179.84(16)
O6 C17 C18 C19 179.91(17)
N1 C7 C1 C2 -165.20(15)
N1 C7 C1 C6 15.9(2)
O5 S2 N4 N3 -173.48(12)
O5 S2 C23 C24 -158.95(13)
O5 S2 C23 C36 24.40(16)
N2 S1 C8 C9 -83.49(14)
N2 S1 C8 C14 93.07(14)
N2 N1 C7 C1 -177.67(13)
N4 S2 C23 C24 89.75(14)
N4 S2 C23 C36 -86.90(15)
N4 N3 C22 C16 179.64(13)
C7 N1 N2 S1 157.54(12)
C7 C1 C2 O3 0.5(2)
C7 C1 C2 C3 -179.56(15)
C7 C1 C6 C5 179.52(17)
C16 C17 C18 C19 0.6(3)
C17 C16 C22 N3 -162.91(15)
C17 C16 C21 C20 0.9(2)
C1 C2 C3 C4 -0.1(3)
C1 C6 C5 C4 0.1(3)
C23 S2 N4 N3 -57.81(13)
C23 C24 C25 C26 0.0(3)
C23 C36 C27 C26 -1.0(3)
C8 S1 N2 N1 -51.10(13)
C8 C9 C10 C11 -0.5(3)
C8 C14 C12 C11 0.1(3)
C22 N3 N4 S2 155.75(13)
C22 C16 C17 O6 0.0(2)
C22 C16 C17 C18 179.36(15)
C22 C16 C21 C20 -179.48(15)
C2 C1 C6 C5 0.6(3)
C2 C3 C4 C5 0.9(3)
C9 C8 C14 C12 -0.2(3)
C6 C1 C2 O3 179.41(15)
C6 C1 C2 C3 -0.7(2)
C6 C5 C4 C3 -0.9(3)
C14 C8 C9 C10 0.4(3)
C24 C23 C36 C27 1.1(3)
C19 C20 C21 C16 -0.4(3)
C18 C19 C20 C21 -0.1(3)
C20 C19 C18 C17 -0.1(3)
C21 C16 C17 O6 179.61(14)
C21 C16 C17 C18 -1.0(2)
C21 C16 C22 N3 17.5(2)
C34 O6 C17 C16 -178.74(16)
C34 O6 C17 C18 1.9(3)
C12 C11 C10 C9 0.4(3)
C25 C26 C27 C36 0.5(3)
C10 C11 C12 C14 -0.2(3)
C36 C23 C24 C25 -0.6(3)
C27 C26 C25 C24 0.0(3)
C15 O3 C2 C1 170.39(17)
C15 O3 C2 C3 -9.5(3)
